data_7103659
loop_
_publ_author_name
'Mike Ward'
'Zoe R. Bell'
'Stephen Faulkner'
'Lucy P. Moorecraft'
'Simon J. A Pope'
'Nail M. Shavaleev'

_journal_name_full 'Chemical communications (Cambridge, England)'
_journal_paper_doi 10.1039/b301878d
_journal_year 2003
_chemical_formula_sum 'C72 H48 F9 Gd N2 O8 P2 Pt S3'
_chemical_formula_weight 1750.58
_space_group_IT_number 2
_symmetry_cell_setting triclinic
_symmetry_space_group_name_Hall '-P 1'
_symmetry_space_group_name_H-M 'P -1'
_atom_sites_solution_hydrogens geom
_atom_sites_solution_primary direct
_atom_sites_solution_secondary difmap
_audit_creation_method SHELXL-97
_cell_angle_alpha 86.67(2)
_cell_angle_beta 69.923(17)
_cell_angle_gamma 69.81(2)
_cell_formula_units_Z 2
_cell_length_a 15.097(4)
_cell_length_b 16.802(4)
_cell_length_c 18.618(6)
_cell_measurement_temperature 173(2)
_cell_volume 4153(2)
_computing_structure_refinement 'SHELXL-97 (Sheldrick, 1997)'
_computing_structure_solution 'SHELXS-97 (Sheldrick, 1997)'
_diffrn_ambient_temperature 173(2)
_diffrn_measured_fraction_theta_full 0.994
_diffrn_measured_fraction_theta_max 0.994
_diffrn_measurement_device_type 'Siemens SMART Area Detector'
_diffrn_measurement_method '\w rotation with narrow frames (0.3 degrees)'
_diffrn_radiation_monochromator graphite
_diffrn_radiation_source 'fine-focus sealed tube'
_diffrn_radiation_type MoK\a
_diffrn_radiation_wavelength 0.71073
_diffrn_reflns_av_R_equivalents 0.0753
_diffrn_reflns_av_sigmaI/netI 0.1310
_diffrn_reflns_limit_h_max 19
_diffrn_reflns_limit_h_min -19
_diffrn_reflns_limit_k_max 21
_diffrn_reflns_limit_k_min -21
_diffrn_reflns_limit_l_max 24
_diffrn_reflns_limit_l_min -24
_diffrn_reflns_number 46686
_diffrn_reflns_theta_full 27.48
_diffrn_reflns_theta_max 27.48
_diffrn_reflns_theta_min 1.17
_exptl_absorpt_coefficient_mu 2.655
_exptl_absorpt_correction_T_max 0.86
_exptl_absorpt_correction_T_min 0.28
_exptl_absorpt_correction_type 'Empirical, pseudo-azimuthal scan (SADABS)'
_exptl_crystal_colour brown
_exptl_crystal_density_diffrn 1.400
_exptl_crystal_density_method 'not measured'
_exptl_crystal_description plate
_exptl_crystal_F_000 1718
_exptl_crystal_size_max 0.5
_exptl_crystal_size_mid 0.2
_exptl_crystal_size_min 0.05
_refine_diff_density_max 3.036
_refine_diff_density_min -3.757
_refine_diff_density_rms 0.177
_refine_ls_extinction_method none
_refine_ls_goodness_of_fit_ref 0.945
_refine_ls_hydrogen_treatment mixed
_refine_ls_matrix_type full
_refine_ls_number_parameters 884
_refine_ls_number_reflns 18951
_refine_ls_number_restraints 0
_refine_ls_restrained_S_all 0.945
_refine_ls_R_factor_all 0.0900
_refine_ls_R_factor_gt 0.0595
_refine_ls_shift/su_max 0.002
_refine_ls_shift/su_mean 0.000
_refine_ls_structure_factor_coef Fsqd
_refine_ls_weighting_details 'calc w=1/[\s^2^(Fo^2^)+(0.0551P)^2^+0.0000P] where P=(Fo^2^+2Fc^2^)/3'
_refine_ls_weighting_scheme calc
_refine_ls_wR_factor_gt 0.1373
_refine_ls_wR_factor_ref 0.1487
_reflns_number_gt 12353
_reflns_number_total 18951
_reflns_threshold_expression >2sigma(I)
_cod_data_source_file b301878d.txt
_cod_data_source_block test
_cod_original_sg_symbol_H-M P-1
_cod_database_code 7103659

loop_
_symmetry_equiv_pos_as_xyz
'x, y, z'
'-x, -y, -z'

loop_
_atom_site_label
_atom_site_type_symbol
_atom_site_fract_x
_atom_site_fract_y
_atom_site_fract_z
_atom_site_U_iso_or_equiv
_atom_site_adp_type
_atom_site_occupancy
_atom_site_symmetry_multiplicity
_atom_site_calc_flag
_atom_site_refinement_flags
_atom_site_disorder_assembly
_atom_site_disorder_group
Gd1 Gd 0.22536(2) 1.28699(2) 0.21457(2) 0.03165(10) Uani 1 1 d . . .
Pt1 Pt -0.051326(18) 1.205623(17) -0.083958(14) 0.02392(8) Uani 1 1 d . . .
S16 S 0.10091(18) 1.12510(17) 0.44783(13) 0.0556(6) Uani 1 1 d . . .
S26 S -0.0949(2) 1.4321(2) 0.43282(15) 0.0756(8) Uani 1 1 d . . .
S36 S 0.0150(2) 1.58094(19) 0.04995(18) 0.0455(10) Uani 0.615(9) 1 d P A 1
S36' S -0.0748(3) 1.4873(2) 0.1629(2) 0.0429(13) Uani 0.385(9) 1 d P A 2
P6 P -0.21037(12) 1.24580(11) -0.07757(10) 0.0256(4) Uani 1 1 d . . .
P7 P 0.02061(12) 1.14849(11) -0.20364(10) 0.0252(4) Uani 1 1 d . . .
F121 F 0.5140(5) 1.0248(4) 0.0978(4) 0.090(2) Uani 1 1 d . . .
F122 F 0.5568(4) 0.9820(4) 0.1960(4) 0.0827(19) Uani 1 1 d . . .
F123 F 0.5793(4) 1.0918(4) 0.1408(4) 0.0817(19) Uani 1 1 d . . .
F221 F 0.4551(5) 1.2497(4) 0.3478(4) 0.0805(18) Uani 1 1 d . . .
F222 F 0.3597(5) 1.3102(5) 0.4574(3) 0.092(2) Uani 1 1 d . . .
F223 F 0.4059(4) 1.3840(4) 0.3646(3) 0.0713(16) Uani 1 1 d . . .
F321 F 0.4591(3) 1.3155(3) -0.0237(3) 0.0443(11) Uani 1 1 d . . .
F322 F 0.3803(3) 1.4330(3) -0.0608(3) 0.0563(13) Uani 1 1 d . . .
F323 F 0.4505(3) 1.4332(3) 0.0217(3) 0.0551(13) Uani 1 1 d . . .
O11 O 0.3788(4) 1.1741(4) 0.1818(3) 0.0405(13) Uani 1 1 d . . .
O14 O 0.2093(4) 1.1842(3) 0.3066(3) 0.0404(13) Uani 1 1 d . . .
O21 O 0.3105(4) 1.3210(4) 0.2862(3) 0.0390(12) Uani 1 1 d . . .
O24 O 0.1040(4) 1.3650(3) 0.3284(3) 0.0411(13) Uani 1 1 d . . .
O31 O 0.3220(3) 1.3503(3) 0.1200(3) 0.0336(11) Uani 1 1 d . . .
O34 O 0.1169(3) 1.4054(3) 0.1757(3) 0.0335(11) Uani 1 1 d . . .
O47 O -0.0887(3) 1.2415(3) 0.0268(3) 0.0322(11) Uani 1 1 d . . .
O57 O 0.0894(3) 1.1794(3) -0.0827(2) 0.0288(11) Uani 1 1 d . . .
N41 N 0.0764(4) 1.2553(4) 0.2060(3) 0.0340(14) Uani 1 1 d . . .
N51 N 0.2515(4) 1.2145(4) 0.0895(3) 0.0292(13) Uani 1 1 d . . .
C11 C 0.4122(5) 1.1080(5) 0.2133(4) 0.0345(17) Uani 1 1 d . . .
C12 C 0.5188(6) 1.0531(5) 0.1632(6) 0.051(2) Uani 1 1 d . . .
C13 C 0.3692(5) 1.0793(5) 0.2814(5) 0.044(2) Uani 1 1 d . . .
H13A H 0.4080 1.0314 0.2985 0.053 Uiso 1 1 calc R . .
C14 C 0.2662(6) 1.1202(5) 0.3278(4) 0.0399(18) Uani 1 1 d . . .
C15 C 0.2251(6) 1.0852(5) 0.3991(5) 0.0424(19) Uani 1 1 d . . .
C17 C 0.1103(9) 1.0543(7) 0.5147(5) 0.068(3) Uani 1 1 d . . .
H17 H 0.0552 1.0510 0.5554 0.082 Uiso 1 1 calc R . .
C18 C 0.2071(9) 1.0020(7) 0.5035(6) 0.070(3) Uani 1 1 d . . .
H18A H 0.2250 0.9600 0.5358 0.084 Uiso 1 1 calc R . .
C19 C 0.2748(7) 1.0192(5) 0.4383(5) 0.047(2) Uani 1 1 d . . .
H19 H 0.3441 0.9912 0.4221 0.056 Uiso 1 1 calc R . .
C21 C 0.2878(6) 1.3279(5) 0.3586(4) 0.0419(19) Uani 1 1 d . . .
C22 C 0.3734(7) 1.3197(7) 0.3848(5) 0.053(2) Uani 1 1 d . . .
C23 C 0.1955(6) 1.3455(5) 0.4134(4) 0.045(2) Uani 1 1 d . . .
H23A H 0.1904 1.3444 0.4647 0.054 Uiso 1 1 calc R . .
C24 C 0.1066(6) 1.3654(5) 0.3954(4) 0.0397(18) Uani 1 1 d . . .
C25 C 0.0086(6) 1.3911(5) 0.4574(5) 0.047(2) Uani 1 1 d . . .
C27 C -0.1709(9) 1.4415(8) 0.5248(6) 0.086(4) Uani 1 1 d . . .
H27 H -0.2407 1.4637 0.5404 0.103 Uiso 1 1 calc R . .
C28 C -0.1200(10) 1.4136(7) 0.5734(6) 0.086(4) Uani 1 1 d . . .
H28A H -0.1517 1.4131 0.6259 0.103 Uiso 1 1 calc R . .
C29 C -0.0149(6) 1.3852(6) 0.5384(4) 0.051(2) Uani 1 1 d . . .
H29 H 0.0314 1.3658 0.5635 0.061 Uiso 1 1 calc R . .
C31 C 0.3041(5) 1.3963(5) 0.0666(4) 0.0341(17) Uani 1 1 d . . .
C32 C 0.3977(5) 1.3946(5) 0.0003(4) 0.0381(18) Uani 1 1 d . . .
C33 C 0.2138(5) 1.4436(5) 0.0588(4) 0.0326(16) Uani 1 1 d . . .
H33A H 0.2128 1.4726 0.0148 0.039 Uiso 1 1 calc R . .
C34 C 0.1218(5) 1.4484(4) 0.1177(4) 0.0299(15) Uani 1 1 d . A .
C35 C 0.0268(5) 1.5047(5) 0.1101(4) 0.0336(16) Uani 1 1 d . . .
C37 C -0.1042(6) 1.6049(5) 0.0744(5) 0.0422(19) Uani 1 1 d . . .
H37 H -0.1426 1.6487 0.0531 0.051 Uiso 1 1 calc R A 1
C38 C -0.1460(6) 1.5579(5) 0.1280(5) 0.048(2) Uani 1 1 d . A .
H38 H -0.2144 1.5669 0.1437 0.058 Uiso 1 1 calc R B 1
C39 C -0.0748(3) 1.4873(2) 0.1629(2) 0.0429(13) Uani 0.615(9) 1 d P A 1
C39' C 0.0150(2) 1.58094(19) 0.04995(18) 0.0455(10) Uani 0.385(9) 1 d P A 2
C42 C 0.0754(5) 1.2405(4) 0.1349(4) 0.0270(14) Uani 1 1 d . . .
C43 C -0.0124(5) 1.2479(5) 0.1190(4) 0.0295(15) Uani 1 1 d . . .
C44 C -0.1033(5) 1.2751(5) 0.1799(4) 0.0308(16) Uani 1 1 d . . .
H44A H -0.1636 1.2844 0.1722 0.037 Uiso 1 1 calc R . .
C45 C -0.1022(5) 1.2882(5) 0.2524(4) 0.0408(19) Uani 1 1 d . . .
H45A H -0.1618 1.3036 0.2941 0.049 Uiso 1 1 calc R . .
C46 C -0.0114(6) 1.2784(6) 0.2630(4) 0.043(2) Uani 1 1 d . . .
H46A H -0.0129 1.2885 0.3120 0.052 Uiso 1 1 calc R . .
C47 C -0.0054(5) 1.2303(4) 0.0434(4) 0.0263(14) Uani 1 1 d . . .
C52 C 0.1700(5) 1.2154(4) 0.0731(4) 0.0289(15) Uani 1 1 d . . .
C53 C 0.1750(5) 1.1930(4) 0.0006(4) 0.0261(14) Uani 1 1 d . . .
C54 C 0.2693(5) 1.1670(5) -0.0574(4) 0.0326(16) Uani 1 1 d . . .
H54A H 0.2763 1.1513 -0.1066 0.039 Uiso 1 1 calc R . .
C55 C 0.3515(5) 1.1649(5) -0.0404(4) 0.0352(17) Uani 1 1 d . . .
H55A H 0.4148 1.1474 -0.0782 0.042 Uiso 1 1 calc R . .
C56 C 0.3401(5) 1.1890(5) 0.0336(4) 0.0372(18) Uani 1 1 d . . .
H56A H 0.3967 1.1870 0.0440 0.045 Uiso 1 1 calc R . .
C57 C 0.0857(4) 1.1988(4) -0.0133(4) 0.0249(14) Uani 1 1 d . . .
C161 C -0.2471(5) 1.1599(5) -0.1012(4) 0.0327(16) Uani 1 1 d . . .
C162 C -0.3037(5) 1.1667(5) -0.1465(4) 0.0399(19) Uani 1 1 d . . .
H16A H -0.3237 1.2167 -0.1701 0.048 Uiso 1 1 calc R . .
C163 C -0.3313(7) 1.0987(7) -0.1572(5) 0.055(2) Uani 1 1 d . . .
H16B H -0.3682 1.1032 -0.1892 0.066 Uiso 1 1 calc R . .
C164 C -0.3058(8) 1.0268(8) -0.1220(7) 0.082(4) Uani 1 1 d . . .
H16C H -0.3258 0.9824 -0.1295 0.098 Uiso 1 1 calc R . .
C165 C -0.2488(7) 1.0177(6) -0.0738(6) 0.062(3) Uani 1 1 d . . .
H16D H -0.2310 0.9679 -0.0492 0.074 Uiso 1 1 calc R . .
C166 C -0.2200(6) 1.0853(5) -0.0641(5) 0.0422(19) Uani 1 1 d . . .
H16E H -0.1824 1.0810 -0.0326 0.051 Uiso 1 1 calc R . .
C171 C 0.1083(5) 1.0448(4) -0.1986(4) 0.0286(15) Uani 1 1 d . . .
C172 C 0.2055(6) 1.0166(6) -0.2475(6) 0.071(3) Uani 1 1 d . . .
H17C H 0.2276 1.0492 -0.2870 0.085 Uiso 1 1 calc R . .
C173 C 0.2709(7) 0.9391(7) -0.2376(7) 0.091(4) Uani 1 1 d . . .
H17D H 0.3380 0.9219 -0.2693 0.109 Uiso 1 1 calc R . .
C174 C 0.2403(7) 0.8868(6) -0.1828(6) 0.065(3) Uani 1 1 d . . .
H17E H 0.2843 0.8331 -0.1797 0.078 Uiso 1 1 calc R . .
C175 C 0.1457(7) 0.9148(5) -0.1341(5) 0.049(2) Uani 1 1 d . . .
H17F H 0.1238 0.8812 -0.0954 0.059 Uiso 1 1 calc R . .
C176 C 0.0803(6) 0.9935(5) -0.1408(4) 0.0400(18) Uani 1 1 d . . .
H17G H 0.0152 1.0127 -0.1053 0.048 Uiso 1 1 calc R . .
C261 C -0.2971(5) 1.2866(5) 0.0179(4) 0.0311(16) Uani 1 1 d . . .
C262 C -0.2893(5) 1.3530(4) 0.0531(4) 0.0314(16) Uani 1 1 d . . .
H26A H -0.2394 1.3754 0.0275 0.038 Uiso 1 1 calc R . .
C263 C -0.3532(5) 1.3853(5) 0.1238(4) 0.0395(18) Uani 1 1 d . . .
H26B H -0.3474 1.4303 0.1465 0.047 Uiso 1 1 calc R . .
C264 C -0.4279(5) 1.3521(5) 0.1635(4) 0.0408(19) Uani 1 1 d . . .
H26C H -0.4711 1.3742 0.2128 0.049 Uiso 1 1 calc R . .
C265 C -0.4372(5) 1.2864(5) 0.1293(4) 0.0387(18) Uani 1 1 d . . .
H26D H -0.4870 1.2641 0.1553 0.046 Uiso 1 1 calc R . .
C266 C -0.3726(5) 1.2537(5) 0.0562(4) 0.0320(16) Uani 1 1 d . . .
H26E H -0.3794 1.2099 0.0327 0.038 Uiso 1 1 calc R . .
C271 C 0.0942(5) 1.2064(5) -0.2694(4) 0.0301(15) Uani 1 1 d . . .
C272 C 0.1144(6) 1.2713(5) -0.2427(4) 0.0418(19) Uani 1 1 d . . .
H27C H 0.0877 1.2876 -0.1906 0.050 Uiso 1 1 calc R . .
C273 C 0.1733(8) 1.3114(7) -0.2923(5) 0.069(3) Uani 1 1 d . . .
H27D H 0.1872 1.3544 -0.2740 0.082 Uiso 1 1 calc R . .
C274 C 0.2115(8) 1.2878(7) -0.3687(5) 0.072(3) Uani 1 1 d . . .
H27E H 0.2529 1.3141 -0.4020 0.086 Uiso 1 1 calc R . .
C275 C 0.1903(6) 1.2265(6) -0.3972(5) 0.049(2) Uani 1 1 d . . .
H27F H 0.2143 1.2132 -0.4497 0.059 Uiso 1 1 calc R . .
C276 C 0.1324(6) 1.1841(5) -0.3472(4) 0.0421(19) Uani 1 1 d . . .
H27G H 0.1195 1.1408 -0.3660 0.051 Uiso 1 1 calc R . .
C361 C -0.2436(5) 1.3347(4) -0.1352(4) 0.0291(15) Uani 1 1 d . . .
C362 C -0.3423(5) 1.3715(5) -0.1333(4) 0.0345(17) Uani 1 1 d . . .
H36A H -0.3903 1.3481 -0.1053 0.041 Uiso 1 1 calc R . .
C363 C -0.3697(6) 1.4435(5) -0.1732(5) 0.047(2) Uani 1 1 d . . .
H36B H -0.4357 1.4674 -0.1720 0.057 Uiso 1 1 calc R . .
C364 C -0.3005(6) 1.4793(5) -0.2141(4) 0.0397(18) Uani 1 1 d . . .
H36C H -0.3193 1.5275 -0.2404 0.048 Uiso 1 1 calc R . .
C365 C -0.2017(6) 1.4431(5) -0.2161(4) 0.0366(17) Uani 1 1 d . . .
H36D H -0.1543 1.4673 -0.2435 0.044 Uiso 1 1 calc R . .
C366 C -0.1736(5) 1.3707(4) -0.1774(4) 0.0299(15) Uani 1 1 d . . .
H36E H -0.1071 1.3463 -0.1798 0.036 Uiso 1 1 calc R . .
C371 C -0.0502(5) 1.1282(5) -0.2575(4) 0.0323(16) Uani 1 1 d . . .
C372 C -0.0599(5) 1.0480(5) -0.2598(4) 0.0377(18) Uani 1 1 d . . .
H37A H -0.0304 1.0045 -0.2331 0.045 Uiso 1 1 calc R . .
C373 C -0.1139(6) 1.0346(6) -0.3021(5) 0.053(2) Uani 1 1 d . . .
H37B H -0.1211 0.9819 -0.3030 0.063 Uiso 1 1 calc R . .
C374 C -0.1573(6) 1.0982(7) -0.3431(5) 0.056(3) Uani 1 1 d . . .
H37C H -0.1927 1.0876 -0.3715 0.067 Uiso 1 1 calc R . .
C375 C -0.1485(6) 1.1767(6) -0.3423(5) 0.048(2) Uani 1 1 d . . .
H37D H -0.1777 1.2196 -0.3697 0.057 Uiso 1 1 calc R . .
C376 C -0.0939(5) 1.1910(5) -0.2989(4) 0.0355(17) Uani 1 1 d . . .
H37E H -0.0872 1.2439 -0.2982 0.043 Uiso 1 1 calc R . .

loop_
_atom_site_aniso_label
_atom_site_aniso_U_11
_atom_site_aniso_U_22
_atom_site_aniso_U_33
_atom_site_aniso_U_23
_atom_site_aniso_U_13
_atom_site_aniso_U_12
Gd1 0.03409(19) 0.0389(2) 0.0261(2) -0.00318(16) -0.01449(15) -0.01267(16)
Pt1 0.02453(13) 0.02976(15) 0.02071(14) -0.00101(10) -0.00824(10) -0.01242(10)
S16 0.0598(14) 0.0684(16) 0.0398(13) -0.0065(11) -0.0126(11) -0.0268(12)
S26 0.0701(17) 0.088(2) 0.0489(15) -0.0126(14) -0.0055(13) -0.0160(15)
S36 0.0458(17) 0.0399(18) 0.052(2) -0.0072(14) -0.0219(14) -0.0095(13)
S36' 0.034(2) 0.039(2) 0.052(3) -0.0084(18) -0.0192(17) -0.0011(15)
P6 0.0252(8) 0.0300(10) 0.0242(9) -0.0002(7) -0.0080(7) -0.0129(7)
P7 0.0264(8) 0.0288(9) 0.0236(9) -0.0012(7) -0.0103(7) -0.0112(7)
F121 0.088(4) 0.071(4) 0.072(4) -0.020(3) 0.000(4) -0.006(3)
F122 0.058(3) 0.054(4) 0.103(5) 0.015(3) -0.004(3) -0.005(3)
F123 0.043(3) 0.056(4) 0.119(5) 0.011(3) -0.006(3) -0.008(3)
F221 0.083(4) 0.092(5) 0.086(4) 0.009(4) -0.063(4) -0.020(4)
F222 0.092(4) 0.189(8) 0.038(3) 0.037(4) -0.041(3) -0.085(5)
F223 0.081(4) 0.101(5) 0.059(3) 0.011(3) -0.027(3) -0.062(4)
F321 0.030(2) 0.052(3) 0.045(3) -0.002(2) -0.0059(19) -0.014(2)
F322 0.045(3) 0.073(4) 0.039(3) 0.017(3) -0.007(2) -0.015(2)
F323 0.046(3) 0.068(3) 0.053(3) -0.015(3) 0.001(2) -0.036(2)
O11 0.039(3) 0.046(3) 0.036(3) -0.008(3) -0.017(2) -0.010(2)
O14 0.042(3) 0.043(3) 0.039(3) 0.002(3) -0.017(2) -0.015(2)
O21 0.048(3) 0.055(4) 0.025(3) 0.002(2) -0.021(2) -0.023(3)
O24 0.042(3) 0.046(3) 0.030(3) -0.012(2) -0.011(2) -0.008(2)
O31 0.023(2) 0.038(3) 0.036(3) -0.007(2) -0.012(2) -0.002(2)
O34 0.032(3) 0.039(3) 0.031(3) 0.004(2) -0.013(2) -0.012(2)
O47 0.027(2) 0.048(3) 0.027(3) -0.007(2) -0.010(2) -0.017(2)
O57 0.027(2) 0.036(3) 0.018(2) -0.011(2) -0.0030(19) -0.007(2)
N41 0.037(3) 0.044(4) 0.021(3) -0.002(3) -0.006(3) -0.017(3)
N51 0.028(3) 0.028(3) 0.033(3) -0.008(3) -0.013(2) -0.007(2)
C11 0.030(4) 0.030(4) 0.041(4) -0.014(3) -0.006(3) -0.011(3)
C12 0.039(4) 0.031(5) 0.075(7) -0.002(5) -0.018(4) -0.002(4)
C13 0.036(4) 0.037(5) 0.059(6) -0.008(4) -0.012(4) -0.013(3)
C14 0.060(5) 0.030(4) 0.034(4) -0.003(3) -0.020(4) -0.017(4)
C15 0.058(5) 0.040(5) 0.038(5) -0.001(4) -0.022(4) -0.023(4)
C17 0.092(8) 0.066(7) 0.038(5) -0.016(5) 0.001(5) -0.037(6)
C18 0.097(8) 0.055(6) 0.073(8) -0.002(6) -0.044(7) -0.027(6)
C19 0.071(6) 0.030(4) 0.040(5) -0.003(4) -0.016(4) -0.020(4)
C21 0.073(6) 0.046(5) 0.026(4) 0.012(4) -0.023(4) -0.040(4)
C22 0.061(6) 0.084(7) 0.036(5) 0.013(5) -0.029(4) -0.042(6)
C23 0.069(5) 0.057(5) 0.025(4) 0.011(4) -0.019(4) -0.038(5)
C24 0.048(4) 0.044(5) 0.027(4) -0.002(4) -0.013(3) -0.016(4)
C25 0.052(5) 0.045(5) 0.039(5) -0.010(4) -0.011(4) -0.013(4)
C27 0.076(7) 0.099(10) 0.051(7) -0.013(7) 0.013(6) -0.024(7)
C28 0.118(10) 0.076(8) 0.034(6) -0.018(6) 0.009(6) -0.029(7)
C29 0.055(5) 0.061(6) 0.027(4) -0.010(4) -0.008(4) -0.014(4)
C31 0.037(4) 0.044(5) 0.023(4) -0.006(3) -0.010(3) -0.016(3)
C32 0.031(4) 0.047(5) 0.036(4) -0.003(4) -0.009(3) -0.014(3)
C33 0.036(4) 0.041(4) 0.030(4) 0.004(3) -0.017(3) -0.018(3)
C34 0.034(4) 0.029(4) 0.031(4) -0.006(3) -0.012(3) -0.015(3)
C35 0.031(4) 0.031(4) 0.038(4) -0.012(3) -0.012(3) -0.006(3)
C37 0.055(5) 0.030(4) 0.046(5) -0.004(4) -0.029(4) -0.007(4)
C38 0.042(4) 0.047(5) 0.057(6) -0.004(4) -0.019(4) -0.014(4)
C39 0.034(2) 0.039(2) 0.052(3) -0.0084(18) -0.0192(17) -0.0011(15)
C39' 0.0458(17) 0.0399(18) 0.052(2) -0.0072(14) -0.0219(14) -0.0095(13)
C42 0.030(3) 0.034(4) 0.018(3) 0.001(3) -0.008(3) -0.013(3)
C43 0.031(3) 0.035(4) 0.021(4) -0.004(3) -0.004(3) -0.014(3)
C44 0.032(4) 0.041(4) 0.022(4) -0.004(3) -0.007(3) -0.017(3)
C45 0.036(4) 0.059(5) 0.026(4) -0.011(4) 0.001(3) -0.024(4)
C46 0.052(5) 0.064(6) 0.018(4) -0.004(4) -0.007(3) -0.031(4)
C47 0.026(3) 0.029(4) 0.022(4) 0.001(3) -0.006(3) -0.010(3)
C52 0.037(4) 0.021(3) 0.033(4) -0.001(3) -0.017(3) -0.009(3)
C53 0.031(3) 0.028(4) 0.026(4) 0.000(3) -0.012(3) -0.015(3)
C54 0.026(3) 0.042(4) 0.030(4) -0.008(3) -0.010(3) -0.009(3)
C55 0.023(3) 0.043(4) 0.031(4) -0.012(3) -0.005(3) -0.004(3)
C56 0.024(3) 0.044(5) 0.037(4) -0.009(4) -0.004(3) -0.009(3)
C57 0.025(3) 0.024(3) 0.025(4) -0.003(3) -0.005(3) -0.011(3)
C161 0.031(4) 0.036(4) 0.036(4) 0.001(3) -0.010(3) -0.018(3)
C162 0.041(4) 0.049(5) 0.037(4) -0.007(4) -0.012(3) -0.024(4)
C163 0.063(6) 0.072(7) 0.051(6) -0.005(5) -0.020(5) -0.045(5)
C164 0.091(8) 0.089(9) 0.081(8) -0.027(7) -0.008(7) -0.068(7)
C165 0.080(7) 0.032(5) 0.070(7) 0.011(5) -0.010(5) -0.033(5)
C166 0.042(4) 0.036(4) 0.047(5) 0.000(4) -0.007(4) -0.020(4)
C171 0.027(3) 0.024(4) 0.036(4) 0.001(3) -0.013(3) -0.008(3)
C172 0.040(5) 0.060(6) 0.076(7) 0.021(5) 0.000(5) 0.004(4)
C173 0.048(6) 0.055(7) 0.118(10) 0.029(7) 0.001(6) 0.011(5)
C174 0.042(5) 0.043(5) 0.093(8) 0.023(5) -0.022(5) 0.001(4)
C175 0.081(6) 0.035(5) 0.049(5) 0.015(4) -0.043(5) -0.020(4)
C176 0.050(5) 0.025(4) 0.039(5) -0.006(3) -0.011(4) -0.009(3)
C261 0.029(3) 0.034(4) 0.034(4) 0.002(3) -0.016(3) -0.010(3)
C262 0.023(3) 0.033(4) 0.032(4) 0.000(3) -0.008(3) -0.004(3)
C263 0.044(4) 0.041(5) 0.032(4) -0.001(3) -0.014(3) -0.012(4)
C264 0.034(4) 0.046(5) 0.030(4) 0.001(4) -0.009(3) -0.001(3)
C265 0.025(3) 0.052(5) 0.032(4) 0.008(4) -0.004(3) -0.011(3)
C266 0.027(3) 0.041(4) 0.028(4) 0.001(3) -0.010(3) -0.011(3)
C271 0.033(4) 0.040(4) 0.019(3) 0.001(3) -0.008(3) -0.015(3)
C272 0.049(4) 0.053(5) 0.028(4) -0.002(4) -0.006(3) -0.029(4)
C273 0.109(8) 0.071(7) 0.035(5) -0.011(5) -0.001(5) -0.064(6)
C274 0.101(8) 0.095(8) 0.039(5) 0.006(5) -0.010(5) -0.071(7)
C275 0.058(5) 0.058(6) 0.024(4) -0.005(4) -0.001(4) -0.024(4)
C276 0.044(4) 0.053(5) 0.031(4) -0.005(4) -0.015(3) -0.016(4)
C361 0.032(3) 0.026(4) 0.023(4) -0.008(3) -0.007(3) -0.004(3)
C362 0.029(4) 0.041(4) 0.030(4) 0.005(3) -0.007(3) -0.012(3)
C363 0.032(4) 0.049(5) 0.040(5) 0.003(4) -0.008(3) 0.007(3)
C364 0.047(4) 0.036(4) 0.031(4) 0.005(3) -0.019(4) -0.004(3)
C365 0.054(5) 0.038(4) 0.024(4) -0.005(3) -0.012(3) -0.026(4)
C366 0.028(3) 0.027(4) 0.031(4) -0.007(3) -0.008(3) -0.007(3)
C371 0.029(3) 0.037(4) 0.028(4) -0.010(3) -0.009(3) -0.007(3)
C372 0.040(4) 0.049(5) 0.030(4) -0.007(4) -0.015(3) -0.019(4)
C373 0.040(4) 0.063(6) 0.055(6) -0.027(5) -0.013(4) -0.017(4)
C374 0.039(4) 0.086(7) 0.043(5) -0.032(5) -0.017(4) -0.013(4)
C375 0.044(4) 0.065(6) 0.035(5) -0.009(4) -0.021(4) -0.010(4)
C376 0.034(4) 0.036(4) 0.033(4) -0.010(3) -0.011(3) -0.007(3)

loop_
_atom_type_symbol
_atom_type_description
_atom_type_scat_dispersion_real
_atom_type_scat_dispersion_imag
_atom_type_scat_source
C C 0.0033 0.0016 'International Tables Vol C Tables 4.2.6.8 and 6.1.1.4'
H H 0.0000 0.0000 'International Tables Vol C Tables 4.2.6.8 and 6.1.1.4'
N N 0.0061 0.0033 'International Tables Vol C Tables 4.2.6.8 and 6.1.1.4'
O O 0.0106 0.0060 'International Tables Vol C Tables 4.2.6.8 and 6.1.1.4'
F F 0.0171 0.0103 'International Tables Vol C Tables 4.2.6.8 and 6.1.1.4'
P P 0.1023 0.0942 'International Tables Vol C Tables 4.2.6.8 and 6.1.1.4'
S S 0.1246 0.1234 'International Tables Vol C Tables 4.2.6.8 and 6.1.1.4'
Gd Gd -0.1653 3.9035 'International Tables Vol C Tables 4.2.6.8 and 6.1.1.4'
Pt Pt -1.7033 8.3905 'International Tables Vol C Tables 4.2.6.8 and 6.1.1.4'

loop_
_geom_angle_atom_site_label_1
_geom_angle_atom_site_label_2
_geom_angle_atom_site_label_3
_geom_angle
_geom_angle_site_symmetry_1
_geom_angle_site_symmetry_3
_geom_angle_publ_flag
O31 Gd1 O11 81.76(18) . . ?
O31 Gd1 O21 81.51(17) . . ?
O11 Gd1 O21 76.11(18) . . ?
O31 Gd1 O34 71.13(16) . . ?
O11 Gd1 O34 148.20(18) . . ?
O21 Gd1 O34 114.65(18) . . ?
O31 Gd1 O24 121.25(18) . . ?
O11 Gd1 O24 136.26(18) . . ?
O21 Gd1 O24 72.04(18) . . ?
O34 Gd1 O24 74.07(18) . . ?
O31 Gd1 O14 151.65(16) . . ?
O11 Gd1 O14 71.80(18) . . ?
O21 Gd1 O14 82.37(18) . . ?
O34 Gd1 O14 137.12(16) . . ?
O24 Gd1 O14 74.91(19) . . ?
O31 Gd1 N51 75.45(18) . . ?
O11 Gd1 N51 72.53(17) . . ?
O21 Gd1 N51 143.21(17) . . ?
O34 Gd1 N51 84.56(18) . . ?
O24 Gd1 N51 144.72(17) . . ?
O14 Gd1 N51 105.17(19) . . ?
O31 Gd1 N41 124.28(18) . . ?
O11 Gd1 N41 116.77(19) . . ?
O21 Gd1 N41 151.20(17) . . ?
O34 Gd1 N41 69.01(19) . . ?
O24 Gd1 N41 82.43(18) . . ?
O14 Gd1 N41 78.22(18) . . ?
N51 Gd1 N41 63.60(18) . . ?
O47 Pt1 O57 82.10(17) . . ?
O47 Pt1 P6 93.34(13) . . ?
O57 Pt1 P6 174.23(13) . . ?
O47 Pt1 P7 167.81(14) . . ?
O57 Pt1 P7 86.85(13) . . ?
P6 Pt1 P7 97.99(7) . . ?
C17 S16 C15 92.0(5) . . ?
C27 S26 C25 91.8(6) . . ?
C37 S36 C35 93.8(4) . . ?
C38 S36' C35 94.5(5) . . ?
C261 P6 C361 102.9(3) . . ?
C261 P6 C161 104.5(3) . . ?
C361 P6 C161 109.4(3) . . ?
C261 P6 Pt1 112.0(2) . . ?
C361 P6 Pt1 112.8(2) . . ?
C161 P6 Pt1 114.4(2) . . ?
C171 P7 C371 104.4(3) . . ?
C171 P7 C271 106.8(3) . . ?
C371 P7 C271 102.9(3) . . ?
C171 P7 Pt1 105.2(2) . . ?
C371 P7 Pt1 122.6(2) . . ?
C271 P7 Pt1 113.7(2) . . ?
C11 O11 Gd1 133.9(5) . . ?
C14 O14 Gd1 138.0(5) . . ?
C21 O21 Gd1 129.4(5) . . ?
C24 O24 Gd1 130.6(5) . . ?
C31 O31 Gd1 132.3(4) . . ?
C34 O34 Gd1 137.1(4) . . ?
C47 O47 Pt1 110.2(4) . . ?
C57 O57 Pt1 110.1(4) . . ?
C46 N41 C42 116.8(6) . . ?
C46 N41 Gd1 121.6(5) . . ?
C42 N41 Gd1 118.1(4) . . ?
C56 N51 C52 117.6(6) . . ?
C56 N51 Gd1 122.0(4) . . ?
C52 N51 Gd1 119.3(4) . . ?
O11 C11 C13 130.6(7) . . ?
O11 C11 C12 111.4(7) . . ?
C13 C11 C12 118.1(8) . . ?
F123 C12 F122 110.7(7) . . ?
F123 C12 F121 105.1(8) . . ?
F122 C12 F121 104.7(7) . . ?
F123 C12 C11 114.6(7) . . ?
F122 C12 C11 112.6(8) . . ?
F121 C12 C11 108.4(7) . . ?
C11 C13 C14 122.3(8) . . ?
O14 C14 C13 121.6(7) . . ?
O14 C14 C15 119.2(7) . . ?
C13 C14 C15 119.2(8) . . ?
C19 C15 C14 129.7(8) . . ?
C19 C15 S16 111.1(6) . . ?
C14 C15 S16 119.2(6) . . ?
C18 C17 S16 113.5(8) . . ?
C17 C18 C19 111.9(10) . . ?
C18 C19 C15 111.4(9) . . ?
O21 C21 C23 127.9(8) . . ?
O21 C21 C22 114.8(7) . . ?
C23 C21 C22 117.2(7) . . ?
F222 C22 F223 108.4(8) . . ?
F222 C22 F221 104.4(8) . . ?
F223 C22 F221 104.0(7) . . ?
F222 C22 C21 117.6(7) . . ?
F223 C22 C21 111.1(8) . . ?
F221 C22 C21 110.3(8) . . ?
C21 C23 C24 122.4(7) . . ?
O24 C24 C23 124.8(7) . . ?
O24 C24 C25 115.7(7) . . ?
C23 C24 C25 119.5(7) . . ?
C29 C25 C24 129.9(8) . . ?
C29 C25 S26 112.5(6) . . ?
C24 C25 S26 117.6(6) . . ?
C28 C27 S26 112.8(9) . . ?
C27 C28 C29 114.5(9) . . ?
C28 C29 C25 108.4(9) . . ?
O31 C31 C33 129.9(7) . . ?
O31 C31 C32 113.9(6) . . ?
C33 C31 C32 116.1(7) . . ?
F321 C32 F322 106.9(6) . . ?
F321 C32 F323 106.4(6) . . ?
F322 C32 F323 106.2(7) . . ?
F321 C32 C31 111.2(6) . . ?
F322 C32 C31 114.7(6) . . ?
F323 C32 C31 111.0(6) . . ?
C31 C33 C34 120.3(7) . . ?
O34 C34 C33 123.5(6) . . ?
O34 C34 C35 117.6(6) . . ?
C33 C34 C35 118.8(7) . . ?
C34 C35 S36' 116.8(6) . . ?
C34 C35 S36 125.7(6) . . ?
S36' C35 S36 117.4(4) . . ?
C38 C37 S36 116.3(7) . . ?
C37 C38 S36' 117.9(7) . . ?
N41 C42 C43 124.3(6) . . ?
N41 C42 C52 117.1(6) . . ?
C43 C42 C52 118.6(6) . . ?
C44 C43 C47 122.9(6) . . ?
C44 C43 C42 117.0(6) . . ?
C47 C43 C42 120.0(6) . . ?
C45 C44 C43 118.7(6) . . ?
C44 C45 C46 120.3(7) . . ?
N41 C46 C45 122.8(7) . . ?
O47 C47 C57 118.6(6) . . ?
O47 C47 C43 120.6(6) . . ?
C57 C47 C43 120.8(6) . . ?
N51 C52 C53 123.4(6) . . ?
N51 C52 C42 116.9(6) . . ?
C53 C52 C42 119.7(6) . . ?
C52 C53 C54 117.6(6) . . ?
C52 C53 C57 120.4(6) . . ?
C54 C53 C57 122.0(6) . . ?
C55 C54 C53 118.9(7) . . ?
C54 C55 C56 120.0(6) . . ?
N51 C56 C55 122.5(6) . . ?
O57 C57 C47 119.0(6) . . ?
O57 C57 C53 120.8(6) . . ?
C47 C57 C53 120.0(6) . . ?
C162 C161 C166 119.6(7) . . ?
C162 C161 P6 125.0(6) . . ?
C166 C161 P6 115.2(6) . . ?
C161 C162 C163 119.9(8) . . ?
C164 C163 C162 121.1(9) . . ?
C163 C164 C165 120.7(9) . . ?
C166 C165 C164 118.1(9) . . ?
C165 C166 C161 120.5(8) . . ?
C172 C171 C176 117.4(7) . . ?
C172 C171 P7 122.0(6) . . ?
C176 C171 P7 120.4(5) . . ?
C171 C172 C173 119.4(9) . . ?
C174 C173 C172 122.3(9) . . ?
C175 C174 C173 118.3(8) . . ?
C174 C175 C176 120.2(8) . . ?
C175 C176 C171 122.1(7) . . ?
C262 C261 C266 119.4(7) . . ?
C262 C261 P6 119.1(5) . . ?
C266 C261 P6 121.5(6) . . ?
C263 C262 C261 120.6(7) . . ?
C262 C263 C264 120.7(8) . . ?
C265 C264 C263 119.5(7) . . ?
C264 C265 C266 120.1(7) . . ?
C265 C266 C261 119.7(7) . . ?
C276 C271 C272 119.1(7) . . ?
C276 C271 P7 119.6(6) . . ?
C272 C271 P7 121.3(5) . . ?
C273 C272 C271 120.6(7) . . ?
C274 C273 C272 119.5(9) . . ?
C275 C274 C273 121.4(8) . . ?
C274 C275 C276 119.5(8) . . ?
C271 C276 C275 119.8(8) . . ?
C366 C361 C362 118.7(7) . . ?
C366 C361 P6 121.0(5) . . ?
C362 C361 P6 120.1(5) . . ?
C361 C362 C363 120.3(7) . . ?
C364 C363 C362 120.7(7) . . ?
C363 C364 C365 119.4(7) . . ?
C366 C365 C364 120.3(7) . . ?
C361 C366 C365 120.6(6) . . ?
C376 C371 C372 118.6(7) . . ?
C376 C371 P7 120.4(6) . . ?
C372 C371 P7 121.0(6) . . ?
C373 C372 C371 119.4(8) . . ?
C374 C373 C372 121.2(9) . . ?
C375 C374 C373 120.5(8) . . ?
C374 C375 C376 118.5(8) . . ?
C371 C376 C375 121.7(8) . . ?

loop_
_geom_bond_atom_site_label_1
_geom_bond_atom_site_label_2
_geom_bond_distance
_geom_bond_site_symmetry_2
_geom_bond_publ_flag
Gd1 O31 2.335(5) . ?
Gd1 O11 2.338(5) . ?
Gd1 O21 2.352(5) . ?
Gd1 O34 2.359(5) . ?
Gd1 O24 2.359(5) . ?
Gd1 O14 2.374(5) . ?
Gd1 N51 2.535(6) . ?
Gd1 N41 2.540(6) . ?
Pt1 O47 2.011(5) . ?
Pt1 O57 2.025(4) . ?
Pt1 P6 2.2202(17) . ?
Pt1 P7 2.2211(19) . ?
S16 C17 1.678(11) . ?
S16 C15 1.681(8) . ?
S26 C27 1.683(10) . ?
S26 C25 1.685(9) . ?
S36 C37 1.602(8) . ?
S36 C35 1.656(8) . ?
S36' C38 1.579(9) . ?
S36' C35 1.627(8) . ?
P6 C261 1.808(7) . ?
P6 C361 1.816(7) . ?
P6 C161 1.838(7) . ?
P7 C171 1.809(7) . ?
P7 C371 1.814(7) . ?
P7 C271 1.831(7) . ?
F121 C12 1.365(11) . ?
F122 C12 1.346(10) . ?
F123 C12 1.245(10) . ?
F221 C22 1.374(11) . ?
F222 C22 1.305(9) . ?
F223 C22 1.320(10) . ?
F321 C32 1.327(9) . ?
F322 C32 1.336(9) . ?
F323 C32 1.348(9) . ?
O11 C11 1.255(9) . ?
O14 C14 1.264(9) . ?
O21 C21 1.273(8) . ?
O24 C24 1.261(9) . ?
O31 C31 1.268(9) . ?
O34 C34 1.259(8) . ?
O47 C47 1.345(8) . ?
O57 C57 1.328(8) . ?
N41 C46 1.326(9) . ?
N41 C42 1.367(9) . ?
N51 C56 1.326(8) . ?
N51 C52 1.361(8) . ?
C11 C13 1.356(11) . ?
C11 C12 1.535(10) . ?
C13 C14 1.430(10) . ?
C14 C15 1.444(11) . ?
C15 C19 1.427(12) . ?
C17 C18 1.370(14) . ?
C18 C19 1.383(13) . ?
C21 C23 1.359(11) . ?
C21 C22 1.492(11) . ?
C23 C24 1.419(11) . ?
C24 C25 1.467(10) . ?
C25 C29 1.431(11) . ?
C27 C28 1.345(16) . ?
C28 C29 1.404(14) . ?
C31 C33 1.374(10) . ?
C31 C32 1.517(10) . ?
C33 C34 1.424(9) . ?
C34 C35 1.469(9) . ?
C37 C38 1.356(11) . ?
C42 C43 1.418(9) . ?
C42 C52 1.433(9) . ?
C43 C44 1.392(9) . ?
C43 C47 1.416(9) . ?
C44 C45 1.385(10) . ?
C45 C46 1.403(11) . ?
C47 C57 1.362(8) . ?
C52 C53 1.393(9) . ?
C53 C54 1.398(9) . ?
C53 C57 1.427(9) . ?
C54 C55 1.370(9) . ?
C55 C56 1.393(10) . ?
C161 C162 1.367(10) . ?
C161 C166 1.398(11) . ?
C162 C163 1.389(11) . ?
C163 C164 1.340(15) . ?
C164 C165 1.413(15) . ?
C165 C166 1.390(11) . ?
C171 C172 1.363(10) . ?
C171 C176 1.382(10) . ?
C172 C173 1.383(12) . ?
C173 C174 1.371(13) . ?
C174 C175 1.334(12) . ?
C175 C176 1.381(11) . ?
C261 C262 1.384(10) . ?
C261 C266 1.395(9) . ?
C262 C263 1.346(10) . ?
C263 C264 1.395(10) . ?
C264 C265 1.377(11) . ?
C265 C266 1.381(10) . ?
C271 C276 1.382(10) . ?
C271 C272 1.388(10) . ?
C272 C273 1.369(11) . ?
C273 C274 1.363(12) . ?
C274 C275 1.360(12) . ?
C275 C276 1.390(11) . ?
C361 C366 1.385(9) . ?
C361 C362 1.390(9) . ?
C362 C363 1.395(11) . ?
C363 C364 1.366(11) . ?
C364 C365 1.390(10) . ?
C365 C366 1.390(10) . ?
C371 C376 1.384(10) . ?
C371 C372 1.409(10) . ?
C372 C373 1.387(10) . ?
C373 C374 1.386(13) . ?
C374 C375 1.372(13) . ?
C375 C376 1.417(10) . ?
